data_7210642
loop_
_publ_author_name
'Yamada, Shinji'
'Sako, Nodoka'
'Okuda, Mai'
'Hozumi, Atsuko'

_publ_section_title
;
 A dual-synthon in pyridinium chloride: formation of ladder-like and
 columnar motifs through hydrogen bonds and cation--\p interactions
;
_journal_issue 1
_journal_name_full CrystEngComm
_journal_page_first 199
_journal_paper_doi 10.1039/c2ce26547h
_journal_volume 15
_journal_year 2013
_chemical_formula_moiety 'C14 H16.50 Cl1.50 N O'
_chemical_formula_sum 'C14 H16.5 Cl1.5 N O'
_chemical_formula_weight 267.97
_space_group_IT_number 2
_symmetry_cell_setting triclinic
_symmetry_Int_Tables_number 2
_symmetry_space_group_name_Hall '-P 1'
_symmetry_space_group_name_H-M 'P -1'
_atom_sites_solution_hydrogens geom
_atom_sites_solution_primary direct
_atom_sites_solution_secondary difmap
_cell_angle_alpha 80.839(3)
_cell_angle_beta 87.297(2)
_cell_angle_gamma 84.649(3)
_cell_formula_units_Z 4
_cell_length_a 4.8772(2)
_cell_length_b 16.2559(7)
_cell_length_c 18.5704(8)
_cell_measurement_reflns_used 4244
_cell_measurement_temperature 123
_cell_measurement_theta_max 67.97
_cell_measurement_theta_min 3.38
_cell_volume 1446.43(11)
_computing_cell_refinement 'RAPID AUTO'
_computing_data_collection 'RAPID AUTO (Rigaku, ????)'
_computing_data_reduction 'RAPID AUTO'
_computing_molecular_graphics 'CrystalStructure 4.0'
_computing_publication_material 'CrystalStructure 4.0 (Rigaku, 2010)'
_computing_structure_refinement 'SHELXL97 (Sheldrick, 2008)'
_computing_structure_solution 'SIR2004 (Burla, et al., 2005)'
_diffrn_ambient_temperature 123
_diffrn_detector_area_resol_mean 10.000
_diffrn_measured_fraction_theta_full 0.967
_diffrn_measured_fraction_theta_max 0.967
_diffrn_measurement_device_type 'Rigaku R-AXIS RAPID'
_diffrn_measurement_method \w
_diffrn_radiation_type 'Cu K\a'
_diffrn_radiation_wavelength 1.54187
_diffrn_reflns_av_R_equivalents 0.1142
_diffrn_reflns_limit_h_max 5
_diffrn_reflns_limit_h_min -5
_diffrn_reflns_limit_k_max 19
_diffrn_reflns_limit_k_min -19
_diffrn_reflns_limit_l_max 22
_diffrn_reflns_limit_l_min -22
_diffrn_reflns_number 14825
_diffrn_reflns_theta_full 68.25
_diffrn_reflns_theta_max 68.25
_diffrn_standards_number 0
_exptl_absorpt_coefficient_mu 3.072
_exptl_absorpt_correction_type none
_exptl_crystal_colour yellow
_exptl_crystal_density_diffrn 1.230
_exptl_crystal_density_method 'not measured'
_exptl_crystal_description needle
_exptl_crystal_F_000 564.00
_exptl_crystal_size_max 0.250
_exptl_crystal_size_mid 0.050
_exptl_crystal_size_min 0.020
_refine_diff_density_max 0.420
_refine_diff_density_min -0.270
_refine_ls_extinction_method none
_refine_ls_goodness_of_fit_ref 1.034
_refine_ls_hydrogen_treatment constr
_refine_ls_number_parameters 317
_refine_ls_number_reflns 5102
_refine_ls_number_restraints 0
_refine_ls_R_factor_gt 0.0884
_refine_ls_shift/su_max 0.000
_refine_ls_structure_factor_coef Fsqd
_refine_ls_weighting_details 'w = 1/[\s^2^(Fo^2^)+(0.0300P)^2^+0.0000P] where P=(Fo^2^+2Fc^2^)/3'
_refine_ls_weighting_scheme calc
_refine_ls_wR_factor_ref 0.1799
_reflns_number_gt 1412
_reflns_number_total 5102
_reflns_threshold_expression F^2^>2.0\s(F^2^)
_cod_data_source_file c2ce26547h.txt
_cod_data_source_block 4-Me-SP2
_cod_original_cell_volume 1446.41(11)
_cod_original_formula_sum 'C14 H16.50 Cl1.50 N O'
_cod_database_code 7210642

loop_
_symmetry_equiv_pos_site_id
_symmetry_equiv_pos_as_xyz
1 +X,+Y,+Z
2 -X,-Y,-Z

loop_
_atom_site_label
_atom_site_type_symbol
_atom_site_fract_x
_atom_site_fract_y
_atom_site_fract_z
_atom_site_U_iso_or_equiv
_atom_site_adp_type
_atom_site_occupancy
_atom_site_symmetry_multiplicity
_atom_site_calc_flag
_atom_site_refinement_flags
Cl1 Cl 0.4303(3) 0.11986(8) -0.04982(7) 0.0653(5) Uani 1.0 2 d .
Cl2 Cl 0.5604(3) 0.36375(9) 0.08831(8) 0.0854(6) Uani 1.0 2 d .
O1 O -0.9453(16) 0.3493(4) 0.1970(4) 0.239(4) Uani 1.0 2 d .
N1 N 1.1740(9) 0.3887(4) -0.0405(3) 0.0602(14) Uani 1.0 2 d .
N2 N -0.1642(10) 0.0757(5) 0.0719(3) 0.0664(15) Uani 1.0 2 d .
C1 C 1.0690(14) 0.4548(4) -0.0846(4) 0.0692(18) Uani 1.0 2 d .
C2 C 0.8813(14) 0.4464(4) -0.1339(4) 0.0729(19) Uani 1.0 2 d .
C3 C 0.7954(12) 0.3671(5) -0.1384(4) 0.0580(16) Uani 1.0 2 d .
C4 C 0.9109(12) 0.3004(4) -0.0910(3) 0.0588(17) Uani 1.0 2 d .
C5 C 1.0965(13) 0.3127(5) -0.0423(3) 0.0618(17) Uani 1.0 2 d .
C6 C 0.5941(14) 0.3614(4) -0.1959(4) 0.0709(19) Uani 1.0 2 d .
C7 C 0.4789(14) 0.2944(5) -0.2006(4) 0.075(2) Uani 1.0 2 d .
C8 C 0.2795(12) 0.2831(5) -0.2559(4) 0.0620(18) Uani 1.0 2 d .
C9 C 0.1967(14) 0.3433(4) -0.3146(4) 0.0762(19) Uani 1.0 2 d .
C10 C 0.0124(14) 0.3259(5) -0.3648(4) 0.081(2) Uani 1.0 2 d .
C11 C -0.0956(13) 0.2485(5) -0.3565(4) 0.0719(19) Uani 1.0 2 d .
C12 C -0.0114(13) 0.1908(5) -0.2977(4) 0.0736(19) Uani 1.0 2 d .
C13 C 0.1683(14) 0.2060(5) -0.2476(4) 0.075(2) Uani 1.0 2 d .
C14 C -0.2835(12) 0.2289(4) -0.4128(3) 0.099(3) Uani 1.0 2 d .
C15 C -0.0042(14) 0.0102(4) 0.1024(4) 0.0620(18) Uani 1.0 2 d .
C16 C 0.1835(13) 0.0207(5) 0.1508(4) 0.0683(19) Uani 1.0 2 d .
C17 C 0.2074(14) 0.1005(6) 0.1672(4) 0.072(3) Uani 1.0 2 d .
C18 C 0.0363(15) 0.1677(4) 0.1331(4) 0.072(2) Uani 1.0 2 d .
C19 C -0.1468(14) 0.1524(5) 0.0858(4) 0.0694(19) Uani 1.0 2 d .
C20 C 0.4104(17) 0.1232(6) 0.2208(5) 0.105(3) Uani 1.0 2 d .
C21 C 0.5461(17) 0.0730(5) 0.2611(4) 0.103(3) Uani 1.0 2 d .
C22 C 0.7534(14) 0.0960(6) 0.3153(4) 0.073(2) Uani 1.0 2 d .
C23 C 0.8131(14) 0.1768(5) 0.3218(4) 0.077(2) Uani 1.0 2 d .
C24 C 0.9971(13) 0.1881(4) 0.3731(4) 0.0702(19) Uani 1.0 2 d .
C25 C 1.1305(12) 0.1218(5) 0.4174(3) 0.0582(17) Uani 1.0 2 d .
C26 C 1.0667(12) 0.0425(5) 0.4092(3) 0.0653(18) Uani 1.0 2 d .
C27 C 0.8811(13) 0.0305(4) 0.3595(4) 0.0672(18) Uani 1.0 2 d .
C28 C 1.3264(11) 0.1347(4) 0.4746(3) 0.0756(19) Uani 1.0 2 d .
H1 H 1.2977 0.3950 -0.0093 0.0723 Uiso 1.0 2 calc R
H1A H 1.1253 0.5085 -0.0818 0.0831 Uiso 1.0 2 calc R
H2 H -0.2874 0.0679 0.0411 0.0796 Uiso 1.0 2 calc R
H2A H 0.8074 0.4942 -0.1656 0.0875 Uiso 1.0 2 calc R
H4 H 0.8604 0.2457 -0.0923 0.0706 Uiso 1.0 2 calc R
H5 H 1.1720 0.2665 -0.0092 0.0742 Uiso 1.0 2 calc R
H6 H 0.5495 0.4099 -0.2306 0.0851 Uiso 1.0 2 calc R
H7 H 0.5260 0.2470 -0.1650 0.0898 Uiso 1.0 2 calc R
H9 H 0.2657 0.3968 -0.3208 0.0915 Uiso 1.0 2 calc R
H10 H -0.0393 0.3674 -0.4050 0.0971 Uiso 1.0 2 calc R
H12 H -0.0814 0.1374 -0.2914 0.0884 Uiso 1.0 2 calc R
H13 H 0.2168 0.1640 -0.2074 0.0906 Uiso 1.0 2 calc R
H14A H -0.1856 0.2329 -0.4604 0.1194 Uiso 1.0 2 calc R
H14B H -0.4473 0.2689 -0.4162 0.1194 Uiso 1.0 2 calc R
H14C H -0.3394 0.1721 -0.3984 0.1194 Uiso 1.0 2 calc R
H15 H -0.0213 -0.0437 0.0903 0.0744 Uiso 1.0 2 calc R
H16 H 0.2979 -0.0258 0.1734 0.0819 Uiso 1.0 2 calc R
H18 H 0.0486 0.2228 0.1431 0.0863 Uiso 1.0 2 calc R
H19 H -0.2650 0.1974 0.0621 0.0832 Uiso 1.0 2 calc R
H20 H 0.4280 0.1807 0.2217 0.1264 Uiso 1.0 2 calc R
H21 H 0.5277 0.0154 0.2605 0.1231 Uiso 1.0 2 calc R
H23 H 0.7279 0.2238 0.2913 0.0919 Uiso 1.0 2 calc R
H24 H 1.0327 0.2434 0.3780 0.0842 Uiso 1.0 2 calc R
H26 H 1.1540 -0.0047 0.4389 0.0784 Uiso 1.0 2 calc R
H27 H 0.8411 -0.0248 0.3559 0.0806 Uiso 1.0 2 calc R
H28A H 1.3205 0.0889 0.5157 0.0907 Uiso 1.0 2 calc R
H28B H 1.2716 0.1880 0.4917 0.0907 Uiso 1.0 2 calc R
H28C H 1.5141 0.1355 0.4533 0.0907 Uiso 1.0 2 calc R
Cl3A Cl -0.3024 0.4374 0.4161 0.563(13) Uani 0.516(8) 2 d .
O2 O -0.8281 0.4227 0.3700 0.517(11) Uani 1.0 2 d .
Cl3B Cl -0.3766 0.4063 0.3092 0.532(14) Uani 0.484(8) 2 d .

loop_
_atom_site_aniso_label
_atom_site_aniso_U_11
_atom_site_aniso_U_22
_atom_site_aniso_U_33
_atom_site_aniso_U_12
_atom_site_aniso_U_13
_atom_site_aniso_U_23
Cl1 0.0672(11) 0.0693(10) 0.0596(10) -0.0043(8) -0.0134(8) -0.0079(8)
Cl2 0.0819(13) 0.0833(12) 0.0951(13) 0.0007(10) -0.0211(10) -0.0259(10)
O1 0.305(9) 0.154(6) 0.248(7) -0.063(6) -0.048(7) 0.035(6)
N1 0.051(4) 0.072(4) 0.061(4) -0.014(3) -0.007(3) -0.013(3)
N2 0.059(4) 0.099(5) 0.046(4) -0.021(4) -0.010(3) -0.012(4)
C1 0.081(6) 0.055(5) 0.074(5) -0.013(4) -0.012(4) -0.012(4)
C2 0.076(6) 0.060(5) 0.079(5) 0.007(4) -0.019(4) -0.001(4)
C3 0.051(5) 0.070(5) 0.056(5) -0.009(4) -0.009(4) -0.013(4)
C4 0.060(5) 0.061(5) 0.054(4) -0.005(4) 0.004(4) -0.006(4)
C5 0.060(5) 0.075(5) 0.048(5) -0.007(4) -0.004(4) 0.000(4)
C6 0.072(5) 0.070(5) 0.071(5) -0.008(4) 0.015(4) -0.013(4)
C7 0.069(5) 0.086(6) 0.068(5) -0.008(5) 0.009(4) -0.009(5)
C8 0.043(4) 0.108(6) 0.038(4) -0.010(4) -0.011(4) -0.017(4)
C9 0.080(6) 0.090(6) 0.062(5) -0.011(5) 0.006(4) -0.022(5)
C10 0.069(5) 0.117(7) 0.058(5) -0.011(5) -0.012(4) -0.012(5)
C11 0.058(5) 0.099(6) 0.062(5) -0.000(5) -0.007(4) -0.025(5)
C12 0.063(5) 0.092(6) 0.072(5) -0.011(4) -0.006(4) -0.027(5)
C13 0.063(5) 0.099(6) 0.065(5) -0.011(5) -0.004(4) -0.011(5)
C14 0.072(5) 0.159(7) 0.081(5) 0.001(5) -0.017(4) -0.063(5)
C15 0.063(5) 0.074(5) 0.050(4) -0.006(4) 0.000(4) -0.011(4)
C16 0.050(5) 0.101(6) 0.049(5) -0.005(4) -0.004(4) 0.001(4)
C17 0.040(5) 0.143(8) 0.045(5) -0.037(5) -0.005(4) -0.033(5)
C18 0.068(6) 0.078(5) 0.068(5) -0.010(5) 0.008(4) -0.009(5)
C19 0.059(5) 0.091(6) 0.052(5) -0.006(5) -0.002(4) 0.004(4)
C20 0.082(7) 0.129(8) 0.088(7) 0.018(6) 0.047(5) 0.007(6)
C21 0.094(7) 0.117(7) 0.076(6) 0.011(6) 0.039(5) 0.024(5)
C22 0.053(5) 0.137(8) 0.033(5) -0.020(5) -0.012(4) -0.011(5)
C23 0.069(6) 0.099(6) 0.053(5) 0.006(5) -0.001(4) 0.006(5)
C24 0.063(5) 0.081(5) 0.067(5) -0.013(4) -0.011(4) -0.007(4)
C25 0.042(4) 0.085(5) 0.049(4) -0.006(4) -0.012(3) -0.008(4)
C26 0.057(5) 0.089(6) 0.050(5) -0.007(4) -0.007(4) -0.010(4)
C27 0.073(5) 0.093(6) 0.040(4) -0.014(4) -0.003(4) -0.019(4)
C28 0.059(5) 0.111(6) 0.061(4) -0.011(4) -0.010(4) -0.023(4)
Cl3A 1.00(4) 0.178(8) 0.482(16) -0.146(14) -0.26(2) 0.173(9)
O2 0.318(12) 0.125(7) 1.02(3) -0.028(8) -0.092(16) 0.194(12)
Cl3B 0.90(4) 0.106(6) 0.57(3) 0.022(12) -0.30(3) 0.059(9)

loop_
_atom_type_symbol
_atom_type_description
_atom_type_scat_dispersion_real
_atom_type_scat_dispersion_imag
_atom_type_scat_source
C C 0.0181 0.0091
;
International Tables for Crystallography
(1992, Vol. C, Tables 4.2.6.8 and 6.1.1.4)
;
N N 0.0311 0.0180
;
International Tables for Crystallography
(1992, Vol. C, Tables 4.2.6.8 and 6.1.1.4)
;
Cl Cl 0.3639 0.7018
;
International Tables for Crystallography
(1992, Vol. C, Tables 4.2.6.8 and 6.1.1.4)
;
O O 0.0492 0.0322
;
International Tables for Crystallography
(1992, Vol. C, Tables 4.2.6.8 and 6.1.1.4)
;
H H 0.0000 0.0000
;
International Tables for Crystallography
(1992, Vol. C, Table 6.1.1.4)
;

loop_
_geom_angle_atom_site_label_1
_geom_angle_atom_site_label_2
_geom_angle_atom_site_label_3
_geom_angle
_geom_angle_publ_flag
C1 N1 C5 121.3(6) yes
C15 N2 C19 122.8(6) yes
N1 C1 C2 120.4(6) yes
C1 C2 C3 120.4(6) yes
C2 C3 C4 116.8(6) yes
C2 C3 C6 117.8(6) yes
C4 C3 C6 125.4(7) yes
C3 C4 C5 120.3(6) yes
N1 C5 C4 120.9(6) yes
C3 C6 C7 123.5(6) yes
C6 C7 C8 127.0(6) yes
C7 C8 C9 125.1(7) yes
C7 C8 C13 116.9(6) yes
C9 C8 C13 118.0(6) yes
C8 C9 C10 120.7(7) yes
C9 C10 C11 120.9(6) yes
C10 C11 C12 116.9(7) yes
C10 C11 C14 120.5(6) yes
C12 C11 C14 122.6(7) yes
C11 C12 C13 123.7(7) yes
C8 C13 C12 119.8(6) yes
N2 C15 C16 119.5(7) yes
C15 C16 C17 119.4(6) yes
C16 C17 C18 119.0(7) yes
C16 C17 C20 125.9(7) yes
C18 C17 C20 115.1(8) yes
C17 C18 C19 118.3(7) yes
N2 C19 C18 120.9(6) yes
C17 C20 C21 124.0(9) yes
C20 C21 C22 124.0(9) yes
C21 C22 C23 125.8(7) yes
C21 C22 C27 115.7(8) yes
C23 C22 C27 118.5(7) yes
C22 C23 C24 119.6(6) yes
C23 C24 C25 122.2(7) yes
C24 C25 C26 116.6(6) yes
C24 C25 C28 121.8(7) yes
C26 C25 C28 121.5(6) yes
C25 C26 C27 121.9(6) yes
C22 C27 C26 121.2(7) yes
C1 N1 H1 119.346 no
C5 N1 H1 119.343 no
C15 N2 H2 118.570 no
C19 N2 H2 118.588 no
N1 C1 H1A 119.814 no
C2 C1 H1A 119.824 no
C1 C2 H2A 119.820 no
C3 C2 H2A 119.820 no
C3 C4 H4 119.875 no
C5 C4 H4 119.873 no
N1 C5 H5 119.559 no
C4 C5 H5 119.563 no
C3 C6 H6 118.275 no
C7 C6 H6 118.269 no
C6 C7 H7 116.513 no
C8 C7 H7 116.516 no
C8 C9 H9 119.626 no
C10 C9 H9 119.630 no
C9 C10 H10 119.550 no
C11 C10 H10 119.554 no
C11 C12 H12 118.162 no
C13 C12 H12 118.153 no
C8 C13 H13 120.099 no
C12 C13 H13 120.102 no
C11 C14 H14A 109.467 no
C11 C14 H14B 109.471 no
C11 C14 H14C 109.479 no
H14A C14 H14B 109.472 no
H14A C14 H14C 109.466 no
H14B C14 H14C 109.472 no
N2 C15 H15 120.236 no
C16 C15 H15 120.238 no
C15 C16 H16 120.315 no
C17 C16 H16 120.321 no
C17 C18 H18 120.854 no
C19 C18 H18 120.854 no
N2 C19 H19 119.537 no
C18 C19 H19 119.525 no
C17 C20 H20 118.002 no
C21 C20 H20 118.007 no
C20 C21 H21 118.020 no
C22 C21 H21 118.023 no
C22 C23 H23 120.202 no
C24 C23 H23 120.190 no
C23 C24 H24 118.919 no
C25 C24 H24 118.922 no
C25 C26 H26 119.071 no
C27 C26 H26 119.057 no
C22 C27 H27 119.379 no
C26 C27 H27 119.394 no
C25 C28 H28A 109.474 no
C25 C28 H28B 109.471 no
C25 C28 H28C 109.461 no
H28A C28 H28B 109.473 no
H28A C28 H28C 109.472 no
H28B C28 H28C 109.476 no

loop_
_geom_bond_atom_site_label_1
_geom_bond_atom_site_label_2
_geom_bond_distance
_geom_bond_publ_flag
N1 C1 1.321(8) yes
N1 C5 1.330(9) yes
N2 C15 1.326(8) yes
N2 C19 1.324(11) yes
C1 C2 1.355(10) yes
C2 C3 1.408(10) yes
C3 C4 1.377(8) yes
C3 C6 1.503(9) yes
C4 C5 1.358(9) yes
C6 C7 1.289(10) yes
C7 C8 1.490(10) yes
C8 C9 1.392(9) yes
C8 C13 1.396(11) yes
C9 C10 1.403(10) yes
C10 C11 1.392(12) yes
C11 C12 1.373(10) yes
C11 C14 1.512(10) yes
C12 C13 1.372(10) yes
C15 C16 1.353(10) yes
C16 C17 1.395(13) yes
C17 C18 1.396(10) yes
C17 C20 1.545(12) yes
C18 C19 1.347(10) yes
C20 C21 1.190(11) yes
C21 C22 1.568(12) yes
C22 C23 1.397(13) yes
C22 C27 1.358(10) yes
C23 C24 1.383(10) yes
C24 C25 1.378(9) yes
C25 C26 1.386(11) yes
C25 C28 1.513(9) yes
C26 C27 1.371(9) yes
N1 H1 0.880 no
N2 H2 0.880 no
C1 H1A 0.950 no
C2 H2A 0.950 no
C4 H4 0.950 no
C5 H5 0.950 no
C6 H6 0.950 no
C7 H7 0.950 no
C9 H9 0.950 no
C10 H10 0.950 no
C12 H12 0.950 no
C13 H13 0.950 no
C14 H14A 0.980 no
C14 H14B 0.980 no
C14 H14C 0.980 no
C15 H15 0.950 no
C16 H16 0.950 no
C18 H18 0.950 no
C19 H19 0.950 no
C20 H20 0.950 no
C21 H21 0.950 no
C23 H23 0.950 no
C24 H24 0.950 no
C26 H26 0.950 no
C27 H27 0.950 no
C28 H28A 0.980 no
C28 H28B 0.980 no
C28 H28C 0.980 no

loop_
_geom_contact_atom_site_label_1
_geom_contact_atom_site_label_2
_geom_contact_distance
_geom_contact_publ_flag
_geom_contact_site_symmetry_2
N1 C3 2.735(8) no .
N2 C17 2.691(9) no .
C1 C4 2.715(9) no .
C2 C5 2.698(9) no .
C4 C7 3.017(9) no .
C6 C9 3.069(10) no .
C8 C11 2.829(10) no .
C9 C12 2.732(10) no .
C10 C13 2.764(9) no .
C15 C18 2.736(10) no .
C16 C19 2.712(10) no .
C16 C21 3.037(11) no .
C18 C21 3.589(10) no .
C20 C23 3.054(12) no .
C20 C27 3.584(10) no .
C22 C25 2.807(10) no .
C23 C26 2.736(9) no .
C24 C27 2.728(10) no .
Cl1 N2 3.645(5) no .
Cl1 N2 3.029(5) no 1_655
Cl1 N2 3.633(7) no 2_555
Cl1 C5 3.415(7) no 1_455
Cl1 C7 3.671(7) no .
Cl1 C15 3.378(7) no 2_555
Cl1 C15 3.544(7) no 2_655
Cl1 C16 3.538(7) no 2_655
Cl1 C19 3.464(7) no 1_655
Cl2 O1 3.115(8) no 1_655
Cl2 O1 3.185(8) no 1_755
Cl2 N1 3.068(5) no 1_455
Cl2 C1 3.590(7) no 2_765
Cl2 C5 3.633(7) no 1_455
Cl2 C5 3.612(6) no .
Cl2 C19 3.601(8) no 1_655
O1 Cl2 3.185(8) no 1_355
O1 Cl2 3.115(8) no 1_455
O1 C1 3.536(9) no 2_565
O1 C2 3.380(9) no 2_565
O1 C18 3.363(10) no 1_455
O1 C23 3.593(10) no 1_355
O1 O2 3.686(8) no .
O1 Cl3B 3.076(7) no 1_455
N1 Cl2 3.068(5) no 1_655
N1 C3 3.479(8) no 1_655
N1 C6 3.522(8) no 1_655
N2 Cl1 3.029(5) no 1_455
N2 Cl1 3.645(5) no .
N2 Cl1 3.633(7) no 2_555
N2 C16 3.569(8) no 1_455
N2 C17 3.488(8) no 1_455
N2 C20 3.519(10) no 1_455
C1 Cl2 3.590(7) no 2_765
C1 O1 3.536(9) no 2_565
C1 C1 3.685(10) no 2_765
C1 C6 3.593(9) no 1_655
C2 O1 3.380(9) no 2_565
C3 N1 3.479(8) no 1_455
C3 C7 3.630(9) no 1_655
C3 C8 3.473(9) no 1_655
C4 C7 3.363(9) no 1_655
C4 C8 3.515(9) no 1_655
C4 C13 3.621(9) no 1_655
C5 Cl1 3.415(7) no 1_655
C5 Cl2 3.612(6) no .
C5 Cl2 3.633(7) no 1_655
C5 C6 3.693(9) no 1_655
C5 C7 3.445(9) no 1_655
C5 C19 3.493(9) no 1_655
C6 N1 3.522(8) no 1_455
C6 C1 3.593(9) no 1_455
C6 C5 3.693(9) no 1_455
C6 C8 3.653(9) no 1_655
C6 C9 3.608(9) no 1_655
C7 Cl1 3.671(7) no .
C7 C3 3.630(9) no 1_455
C7 C4 3.363(9) no 1_455
C7 C5 3.445(9) no 1_455
C7 C11 3.616(10) no 1_655
C7 C12 3.468(10) no 1_655
C7 C13 3.655(9) no 1_655
C8 C3 3.473(9) no 1_455
C8 C4 3.515(9) no 1_455
C8 C6 3.653(9) no 1_455
C8 C11 3.545(9) no 1_655
C8 C14 3.700(9) no 1_655
C9 C6 3.608(9) no 1_455
C9 C14 3.603(9) no 1_655
C11 C7 3.616(10) no 1_455
C11 C8 3.545(9) no 1_455
C12 C7 3.468(10) no 1_455
C13 C4 3.621(9) no 1_455
C13 C7 3.655(9) no 1_455
C14 C8 3.700(9) no 1_455
C14 C9 3.603(9) no 1_455
C14 C28 3.503(9) no 1_354
C15 Cl1 3.378(7) no 2_555
C15 Cl1 3.544(7) no 2_655
C16 Cl1 3.538(7) no 2_655
C16 N2 3.569(8) no 1_655
C17 N2 3.488(8) no 1_655
C17 C19 3.543(10) no 1_655
C17 C21 3.625(11) no 1_455
C17 C22 3.445(9) no 1_455
C17 C23 3.696(10) no 1_455
C18 O1 3.363(10) no 1_655
C18 C20 3.473(11) no 1_455
C18 C21 3.567(11) no 1_455
C18 C22 3.648(9) no 1_455
C18 C23 3.642(10) no 1_455
C19 Cl1 3.464(7) no 1_455
C19 Cl2 3.601(8) no 1_455
C19 C5 3.493(9) no 1_455
C19 C17 3.543(10) no 1_455
C19 C20 3.237(10) no 1_455
C19 C21 3.616(10) no 1_455
C20 N2 3.519(10) no 1_655
C20 C18 3.473(11) no 1_655
C20 C19 3.237(10) no 1_655
C20 C22 3.609(10) no 1_455
C20 C23 3.507(11) no 1_455
C20 C24 3.632(11) no 1_455
C21 C17 3.625(11) no 1_655
C21 C18 3.567(11) no 1_655
C21 C19 3.616(10) no 1_655
C21 C25 3.610(10) no 1_455
C21 C26 3.528(10) no 1_455
C22 C17 3.445(9) no 1_655
C22 C18 3.648(9) no 1_655
C22 C20 3.609(10) no 1_655
C22 C25 3.531(9) no 1_455
C22 C28 3.640(9) no 1_455
C23 O1 3.593(10) no 1_755
C23 C17 3.696(10) no 1_655
C23 C18 3.642(10) no 1_655
C23 C20 3.507(11) no 1_655
C23 C28 3.633(8) no 1_455
C24 C20 3.632(11) no 1_655
C25 C21 3.610(10) no 1_655
C25 C22 3.531(9) no 1_655
C26 C21 3.528(10) no 1_655
C26 C26 3.490(8) no 2_756
C28 C14 3.503(9) no 1_756
C28 C22 3.640(9) no 1_655
C28 C23 3.633(8) no 1_655
Cl3A O2 2.78392(11) no .
Cl3A O2 2.43236(10) no 1_655
O2 O1 3.686(8) no .
O2 Cl3A 2.43236(10) no 1_455
O2 Cl3A 2.78392(11) no .
O2 Cl3B 3.00266(11) no 1_455
O2 Cl3B 2.43860(9) no .
Cl3B O1 3.076(7) no 1_655
Cl3B O2 2.43860(9) no .
Cl3B O2 3.00266(11) no 1_655
N1 H2A 3.1755 no .
N1 H4 3.1913 no .
N2 H16 3.1740 no .
N2 H18 3.1833 no .
C1 H5 3.1623 no .
C2 H1 3.1127 no .
C2 H4 3.2409 no .
C2 H6 2.6441 no .
C3 H1A 3.2562 no .
C3 H5 3.2274 no .
C3 H7 2.5736 no .
C4 H1 3.1274 no .
C4 H2A 3.2361 no .
C4 H6 3.3726 no .
C4 H7 2.6629 no .
C5 H1A 3.1654 no .
C6 H2A 2.6299 no .
C6 H4 2.7497 no .
C6 H9 2.8328 no .
C7 H4 2.7763 no .
C7 H9 2.7471 no .
C7 H13 2.5967 no .
C8 H6 2.6591 no .
C8 H10 3.2800 no .
C8 H12 3.2437 no .
C9 H6 2.7749 no .
C9 H7 3.3648 no .
C9 H13 3.2535 no .
C10 H12 3.2132 no .
C10 H14A 2.7671 no .
C10 H14B 2.7687 no .
C10 H14C 3.3144 no .
C11 H9 3.2820 no .
C11 H13 3.2667 no .
C12 H10 3.2186 no .
C12 H14A 3.1291 no .
C12 H14B 3.1652 no .
C12 H14C 2.5892 no .
C13 H7 2.5772 no .
C13 H9 3.2513 no .
C14 H10 2.6710 no .
C14 H12 2.6717 no .
C15 H19 3.1739 no .
C16 H2 3.1029 no .
C16 H18 3.2706 no .
C16 H20 3.4263 no .
C16 H21 2.6863 no .
C17 H2 3.5711 no .
C17 H15 3.2363 no .
C17 H19 3.2189 no .
C17 H21 2.5389 no .
C18 H2 3.1082 no .
C18 H16 3.2673 no .
C18 H20 2.6233 no .
C19 H15 3.1780 no .
C20 H16 2.8139 no .
C20 H18 2.6041 no .
C20 H23 2.8509 no .
C21 H16 2.8427 no .
C21 H23 2.8283 no .
C21 H27 2.5718 no .
C22 H20 2.5542 no .
C22 H24 3.2556 no .
C22 H26 3.2253 no .
C23 H20 2.6947 no .
C23 H21 3.4501 no .
C23 H27 3.2290 no .
C24 H26 3.2136 no .
C24 H28A 3.2649 no .
C24 H28B 2.6294 no .
C24 H28C 2.9745 no .
C25 H23 3.2680 no .
C25 H27 3.2589 no .
C26 H24 3.2137 no .
C26 H28A 2.6255 no .
C26 H28B 3.2670 no .
C26 H28C 2.9820 no .
C27 H21 2.6325 no .
C27 H23 3.2282 no .
C28 H24 2.6737 no .
C28 H26 2.6777 no .
H1 H1A 2.2256 no .
H1 H5 2.2311 no .
H1A H2A 2.2998 no .
H2 H15 2.2260 no .
H2 H19 2.2141 no .
H2A H6 2.4318 no .
H4 H5 2.3002 no .
H4 H7 2.1619 no .
H6 H7 2.7430 no .
H6 H9 2.2687 no .
H7 H13 2.3547 no .
H9 H10 2.3407 no .
H10 H14A 2.7251 no .
H10 H14B 2.7032 no .
H12 H13 2.2972 no .
H12 H14A 3.3124 no .
H12 H14B 3.3506 no .
H12 H14C 2.3665 no .
H15 H16 2.3106 no .
H16 H21 2.2313 no .
H18 H19 2.3027 no .
H18 H20 2.3923 no .
H20 H21 2.6738 no .
H20 H23 2.2262 no .
H21 H27 2.3670 no .
H23 H24 2.3205 no .
H24 H28A 3.5289 no .
H24 H28B 2.4604 no .
H24 H28C 3.0495 no .
H26 H27 2.2991 no .
H26 H28A 2.4587 no .
H26 H28B 3.5319 no .
H26 H28C 3.0563 no .
Cl1 H2 2.2378 no 1_655
Cl1 H2 3.1712 no 2_555
Cl1 H4 3.3407 no 1_455
Cl1 H4 3.0555 no .
Cl1 H5 2.7860 no 1_455
Cl1 H7 2.7825 no .
Cl1 H13 3.1054 no .
Cl1 H15 2.6418 no 2_555
Cl1 H15 3.1361 no 2_655
Cl1 H16 3.1326 no 2_655
Cl1 H19 3.0972 no 1_655
Cl2 H1 2.2335 no 1_455
Cl2 H1A 2.6776 no 2_765
Cl2 H2A 3.2634 no 2_665
Cl2 H5 3.3403 no 1_455
Cl2 H18 3.5500 no .
Cl2 H18 3.2288 no 1_655
Cl2 H19 2.8683 no 1_655
Cl2 H20 3.6421 no .
O1 H1A 2.9851 no 2_565
O1 H2A 2.6597 no 2_565
O1 H18 2.4307 no 1_455
O1 H20 3.1280 no 1_455
O1 H23 2.9959 no 1_355
O1 H24 3.5260 no 1_355
N1 H1A 3.2436 no 2_765
N2 H15 3.2131 no 2_555
N2 H16 3.5371 no 1_455
C1 H1 3.5280 no 2_765
C1 H1A 3.3184 no 2_765
C1 H6 3.6180 no 1_655
C2 H1 3.6556 no 1_455
C2 H6 3.6911 no 1_655
C3 H1 3.3831 no 1_455
C4 H1 3.6149 no 1_455
C4 H7 3.3389 no 1_655
C4 H13 3.5247 no 1_655
C4 H19 3.1859 no 1_655
C5 H7 3.2594 no 1_655
C5 H18 3.5259 no 1_655
C5 H19 3.0864 no 1_655
C7 H4 3.6244 no 1_455
C8 H4 3.5835 no 1_455
C8 H14B 3.2358 no 1_655
C9 H6 3.6058 no 1_455
C9 H14B 2.8390 no 1_655
C10 H6 3.6259 no 1_455
C10 H14B 2.8809 no 1_655
C11 H14B 3.3292 no 1_655
C11 H28B 3.4931 no 1_454
C12 H7 3.4365 no 1_455
C12 H14B 3.6343 no 1_655
C12 H16 3.5918 no 2_555
C12 H27 3.0933 no 2_655
C13 H4 3.3160 no 1_455
C13 H7 3.4781 no 1_455
C13 H14B 3.6252 no 1_655
C13 H14C 3.6767 no 1_655
C14 H28A 3.5619 no 1_354
C14 H28B 3.0497 no 1_354
C14 H28B 3.2408 no 1_454
C14 H28C 3.3424 no 1_354
C15 H2 3.3345 no 2_555
C15 H13 3.3916 no 2_555
C15 H15 3.5317 no 2_555
C15 H16 3.6566 no 1_455
C15 H21 3.6401 no 1_455
C16 H2 3.2826 no 1_655
C16 H12 3.4133 no 2_555
C17 H2 3.3826 no 1_655
C17 H19 3.4940 no 1_655
C18 H5 2.9467 no 1_455
C18 H19 3.6418 no 1_655
C18 H20 3.3295 no 1_455
C18 H23 3.4494 no 1_455
C19 H4 3.4119 no 1_455
C19 H5 2.8645 no 1_455
C19 H20 3.2521 no 1_455
C20 H19 3.3808 no 1_655
C22 H28C 2.9060 no 1_455
C23 H18 3.4509 no 1_655
C23 H20 3.4536 no 1_655
C23 H28C 2.8036 no 1_455
C24 H14A 3.3491 no 1_656
C24 H20 3.4414 no 1_655
C24 H28C 2.8523 no 1_455
C25 H14A 3.3537 no 1_656
C25 H26 3.3460 no 2_756
C25 H28C 3.0442 no 1_455
C26 H14C 3.6485 no 2_655
C26 H21 3.5345 no 1_655
C26 H26 2.9627 no 2_756
C26 H28A 3.1037 no 2_756
C26 H28C 3.1057 no 1_455
C27 H12 3.2391 no 2_655
C27 H21 3.5827 no 1_655
C27 H26 3.6983 no 2_756
C27 H28A 2.9686 no 2_756
C27 H28C 3.0394 no 1_455
C28 H14A 3.1352 no 1_656
C28 H14A 3.3564 no 1_756
C28 H14B 3.4878 no 1_756
C28 H14C 3.0975 no 1_756
C28 H26 3.4674 no 2_756
C28 H26 3.4310 no 2_856
C28 H27 3.4660 no 2_756
H1 Cl2 2.2335 no 1_655
H1 C1 3.5280 no 2_765
H1 C2 3.6556 no 1_655
H1 C3 3.3831 no 1_655
H1 C4 3.6149 no 1_655
H1 H1A 3.0799 no 2_765
H1A Cl2 2.6776 no 2_765
H1A O1 2.9851 no 2_565
H1A N1 3.2436 no 2_765
H1A C1 3.3184 no 2_765
H1A H1 3.0799 no 2_765
H1A H1A 3.2012 no 2_765
H1A H2A 3.6088 no 1_655
H2 Cl1 2.2378 no 1_455
H2 Cl1 3.1712 no 2_555
H2 C15 3.3345 no 2_555
H2 C16 3.2826 no 1_455
H2 C17 3.3826 no 1_455
H2 H4 3.5978 no 1_455
H2 H15 2.8681 no 2_555
H2 H16 3.3712 no 1_455
H2A Cl2 3.2634 no 2_665
H2A O1 2.6597 no 2_565
H2A H1A 3.6088 no 1_455
H2A Cl3B 3.5590 no 2_565
H4 Cl1 3.0555 no .
H4 Cl1 3.3407 no 1_655
H4 C7 3.6244 no 1_655
H4 C8 3.5835 no 1_655
H4 C13 3.3160 no 1_655
H4 C19 3.4119 no 1_655
H4 H2 3.5978 no 1_655
H4 H5 3.6381 no 1_455
H4 H7 3.4569 no 1_655
H4 H13 3.0782 no 1_655
H4 H15 3.2989 no 2_655
H4 H19 2.9019 no 1_655
H5 Cl1 2.7860 no 1_655
H5 Cl2 3.3403 no 1_655
H5 C18 2.9467 no 1_655
H5 C19 2.8645 no 1_655
H5 H4 3.6381 no 1_655
H5 H7 3.3422 no 1_655
H5 H18 2.8530 no 1_655
H5 H19 2.6957 no 1_655
H5 H19 3.1381 no 1_755
H6 C1 3.6180 no 1_455
H6 C2 3.6911 no 1_455
H6 C9 3.6058 no 1_655
H6 C10 3.6259 no 1_655
H6 Cl3B 3.1665 no 2_565
H7 Cl1 2.7825 no .
H7 C4 3.3389 no 1_455
H7 C5 3.2594 no 1_455
H7 C12 3.4365 no 1_655
H7 C13 3.4781 no 1_655
H7 H4 3.4569 no 1_455
H7 H5 3.3422 no 1_455
H7 H12 3.5522 no 1_655
H7 H13 3.6102 no 1_655
H7 H16 3.6443 no 2_655
H9 H10 3.6880 no 1_655
H9 H14B 3.1336 no 1_655
H9 Cl3A 2.9946 no 2_565
H9 O2 3.4870 no 2_465
H9 Cl3B 3.3365 no 2_565
H10 H9 3.6880 no 1_455
H10 H14B 3.1828 no 1_655
H10 Cl3A 3.5921 no 1_554
H10 Cl3A 3.6921 no 2_565
H10 O2 3.5688 no 2_465
H12 C16 3.4133 no 2_555
H12 C27 3.2391 no 2_655
H12 H7 3.5522 no 1_455
H12 H16 2.8424 no 2_555
H12 H21 3.4177 no 2_555
H12 H21 3.4983 no 2_655
H12 H27 2.5159 no 2_655
H13 Cl1 3.1054 no .
H13 C4 3.5247 no 1_455
H13 C15 3.3916 no 2_555
H13 H4 3.0782 no 1_455
H13 H7 3.6102 no 1_455
H13 H15 2.8748 no 2_555
H13 H16 3.4929 no 2_555
H13 H16 3.1217 no 2_655
H13 H21 3.3403 no 2_655
H14A C24 3.3491 no 1_454
H14A C25 3.3537 no 1_454
H14A C28 3.3564 no 1_354
H14A C28 3.1352 no 1_454
H14A H24 3.1204 no 1_454
H14A H26 3.6558 no 2_655
H14A H28A 3.5999 no 1_354
H14A H28A 3.3042 no 1_454
H14A H28B 3.0204 no 1_354
H14A H28B 2.4520 no 1_454
H14A H28C 2.9466 no 1_354
H14B C8 3.2358 no 1_455
H14B C9 2.8390 no 1_455
H14B C10 2.8809 no 1_455
H14B C11 3.3292 no 1_455
H14B C12 3.6343 no 1_455
H14B C13 3.6252 no 1_455
H14B C28 3.4878 no 1_354
H14B H9 3.1336 no 1_455
H14B H10 3.1828 no 1_455
H14B H28A 3.6569 no 1_354
H14B H28B 2.7949 no 1_354
H14B H28C 3.5223 no 1_354
H14C C13 3.6767 no 1_455
H14C C26 3.6485 no 2_655
H14C C28 3.0975 no 1_354
H14C H26 2.9847 no 2_655
H14C H27 3.5565 no 2_555
H14C H27 3.2795 no 2_655
H14C H28A 2.9109 no 1_354
H14C H28B 2.8175 no 1_354
H14C H28B 3.5378 no 1_454
H14C H28C 3.0390 no 1_354
H15 Cl1 2.6418 no 2_555
H15 Cl1 3.1361 no 2_655
H15 N2 3.2131 no 2_555
H15 C15 3.5317 no 2_555
H15 H2 2.8681 no 2_555
H15 H4 3.2989 no 2_655
H15 H13 2.8748 no 2_555
H15 H15 3.4334 no 2_555
H15 H16 3.6013 no 1_455
H16 Cl1 3.1326 no 2_655
H16 N2 3.5371 no 1_655
H16 C12 3.5918 no 2_555
H16 C15 3.6566 no 1_655
H16 H2 3.3712 no 1_655
H16 H7 3.6443 no 2_655
H16 H12 2.8424 no 2_555
H16 H13 3.4929 no 2_555
H16 H13 3.1217 no 2_655
H16 H15 3.6013 no 1_655
H18 Cl2 3.2288 no 1_455
H18 Cl2 3.5500 no .
H18 O1 2.4307 no 1_655
H18 C5 3.5259 no 1_455
H18 C23 3.4509 no 1_455
H18 H5 2.8530 no 1_455
H18 H19 3.6194 no 1_655
H18 H20 3.3782 no 1_455
H18 H23 3.1024 no 1_455
H19 Cl1 3.0972 no 1_455
H19 Cl2 2.8683 no 1_455
H19 C4 3.1859 no 1_455
H19 C5 3.0864 no 1_455
H19 C17 3.4940 no 1_455
H19 C18 3.6418 no 1_455
H19 C20 3.3808 no 1_455
H19 H4 2.9019 no 1_455
H19 H5 3.1381 no 1_355
H19 H5 2.6957 no 1_455
H19 H18 3.6194 no 1_455
H19 H20 3.2398 no 1_455
H20 Cl2 3.6421 no .
H20 O1 3.1280 no 1_655
H20 C18 3.3295 no 1_655
H20 C19 3.2521 no 1_655
H20 C23 3.4536 no 1_455
H20 C24 3.4414 no 1_455
H20 H18 3.3782 no 1_655
H20 H19 3.2398 no 1_655
H20 H23 3.6392 no 1_455
H20 H24 3.6373 no 1_455
H21 C15 3.6401 no 1_655
H21 C26 3.5345 no 1_455
H21 C27 3.5827 no 1_455
H21 H12 3.4177 no 2_555
H21 H12 3.4983 no 2_655
H21 H13 3.3403 no 2_655
H21 H26 3.6879 no 1_455
H23 O1 2.9959 no 1_755
H23 C18 3.4494 no 1_655
H23 H18 3.1024 no 1_655
H23 H20 3.6392 no 1_655
H23 H24 3.6932 no 1_455
H23 H28C 3.2871 no 1_455
H23 Cl3B 3.0316 no 1_655
H24 O1 3.5260 no 1_755
H24 H14A 3.1204 no 1_656
H24 H20 3.6373 no 1_655
H24 H23 3.6932 no 1_655
H24 H28C 3.3375 no 1_455
H24 Cl3A 3.5718 no 1_655
H24 O2 3.0332 no 1_755
H24 Cl3B 3.2877 no 1_655
H26 C25 3.3460 no 2_756
H26 C26 2.9627 no 2_756
H26 C27 3.6983 no 2_756
H26 C28 3.4674 no 2_756
H26 C28 3.4310 no 2_856
H26 H14A 3.6558 no 2_655
H26 H14C 2.9847 no 2_655
H26 H21 3.6879 no 1_655
H26 H26 2.6790 no 2_756
H26 H27 3.6306 no 1_655
H26 H28A 2.8245 no 2_756
H26 H28A 2.8865 no 2_856
H26 H28C 3.0755 no 2_856
H27 C12 3.0933 no 2_655
H27 C28 3.4660 no 2_756
H27 H12 2.5159 no 2_655
H27 H14C 3.5565 no 2_555
H27 H14C 3.2795 no 2_655
H27 H26 3.6306 no 1_455
H27 H28A 2.5645 no 2_756
H27 H28B 3.6178 no 2_756
H27 H28C 3.6139 no 1_455
H28A C14 3.5619 no 1_756
H28A C26 3.1037 no 2_756
H28A C27 2.9686 no 2_756
H28A H14A 3.3042 no 1_656
H28A H14A 3.5999 no 1_756
H28A H14B 3.6569 no 1_756
H28A H14C 2.9109 no 1_756
H28A H26 2.8245 no 2_756
H28A H26 2.8865 no 2_856
H28A H27 2.5645 no 2_756
H28A H28A 3.3554 no 2_856
H28A H28C 3.6222 no 2_856
H28B C11 3.4931 no 1_656
H28B C14 3.2408 no 1_656
H28B C14 3.0497 no 1_756
H28B H14A 2.4520 no 1_656
H28B H14A 3.0204 no 1_756
H28B H14B 2.7949 no 1_756
H28B H14C 3.5378 no 1_656
H28B H14C 2.8175 no 1_756
H28B H27 3.6178 no 2_756
H28C C14 3.3424 no 1_756
H28C C22 2.9060 no 1_655
H28C C23 2.8036 no 1_655
H28C C24 2.8523 no 1_655
H28C C25 3.0442 no 1_655
H28C C26 3.1057 no 1_655
H28C C27 3.0394 no 1_655
H28C H14A 2.9466 no 1_756
H28C H14B 3.5223 no 1_756
H28C H14C 3.0390 no 1_756
H28C H23 3.2871 no 1_655
H28C H24 3.3375 no 1_655
H28C H26 3.0755 no 2_856
H28C H27 3.6139 no 1_655
H28C H28A 3.6222 no 2_856
Cl3A H9 2.9946 no 2_565
Cl3A H10 3.5921 no 1_556
Cl3A H10 3.6921 no 2_565
Cl3A H24 3.5718 no 1_455
O2 H9 3.4870 no 2_465
O2 H10 3.5688 no 2_465
O2 H24 3.0332 no 1_355
Cl3B H2A 3.5590 no 2_565
Cl3B H6 3.1665 no 2_565
Cl3B H9 3.3365 no 2_565
Cl3B H23 3.0316 no 1_455
Cl3B H24 3.2877 no 1_455

loop_
_geom_hbond_atom_site_label_D
_geom_hbond_atom_site_label_H
_geom_hbond_atom_site_label_A
_geom_hbond_site_symmetry_A
_geom_hbond_distance_DA
_geom_hbond_distance_DH
_geom_hbond_distance_HA
_geom_hbond_angle_DHA
_geom_hbond_publ_flag
N1 H1 Cl2 1_655 3.068(5) 0.880 2.233 158.2 no
N2 H2 Cl1 1_455 3.029(5) 0.880 2.238 149.5 no

loop_
_geom_torsion_atom_site_label_1
_geom_torsion_atom_site_label_2
_geom_torsion_atom_site_label_3
_geom_torsion_atom_site_label_4
_geom_torsion
_geom_torsion_publ_flag
C1 N1 C5 C4 1.5(8) no
C5 N1 C1 C2 -1.0(9) no
C15 N2 C19 C18 -0.7(9) no
C19 N2 C15 C16 1.0(9) no
N1 C1 C2 C3 0.2(9) no
C1 C2 C3 C4 -0.0(9) no
C1 C2 C3 C6 -178.0(5) no
C2 C3 C4 C5 0.5(8) no
C2 C3 C6 C7 -172.6(6) no
C4 C3 C6 C7 9.7(10) no
C6 C3 C4 C5 178.3(5) no
C3 C4 C5 N1 -1.3(9) no
C3 C6 C7 C8 -179.5(5) no
C6 C7 C8 C9 3.7(11) no
C6 C7 C8 C13 -176.2(6) no
C7 C8 C9 C10 178.5(6) no
C7 C8 C13 C12 -178.4(5) no
C9 C8 C13 C12 1.6(9) no
C13 C8 C9 C10 -1.6(9) no
C8 C9 C10 C11 1.1(10) no
C9 C10 C11 C12 -0.5(10) no
C9 C10 C11 C14 -177.1(6) no
C10 C11 C12 C13 0.6(10) no
C14 C11 C12 C13 177.1(6) no
C11 C12 C13 C8 -1.2(10) no
N2 C15 C16 C17 -0.7(9) no
C15 C16 C17 C18 0.1(9) no
C15 C16 C17 C20 -179.9(5) no
C16 C17 C18 C19 0.3(9) no
C16 C17 C20 C21 -9.8(11) no
C18 C17 C20 C21 170.2(7) no
C20 C17 C18 C19 -179.7(6) no
C17 C18 C19 N2 -0.0(10) no
C17 C20 C21 C22 179.6(6) no
C20 C21 C22 C23 -2.2(12) no
C20 C21 C22 C27 177.1(8) no
C21 C22 C23 C24 178.7(6) no
C21 C22 C27 C26 -179.9(5) no
C23 C22 C27 C26 -0.6(9) no
C27 C22 C23 C24 -0.6(9) no
C22 C23 C24 C25 1.6(9) no
C23 C24 C25 C26 -1.4(9) no
C23 C24 C25 C28 -178.5(5) no
C24 C25 C26 C27 0.2(8) no
C28 C25 C26 C27 177.4(5) no
C25 C26 C27 C22 0.7(9) no
